data_7704083
loop_
_publ_author_name
'Pyrch, Mikaela M.'
'Bjorklund, Jennifer L.'
'Williams, James M.'
'Parr Iv, Daniel L.'
'Mason, Sara E.'
'Leddy, Johna'
'Forbes, Tori Z.'

_publ_section_title
;
 Impacts of hydrogen bonding interactions with
 Np(v/vi)O<sub>2</sub>Cl<sub>4</sub> complexes: vibrational spectroscopy,
 redox behavior, and computational analysis.
;
_journal_issue 20
_journal_name_full 'Dalton transactions (Cambridge, England : 2003)'
_journal_page_first 6854
_journal_page_last 6866
_journal_paper_doi 10.1039/d0dt00848f
_journal_volume 49
_journal_year 2020
_chemical_formula_sum 'C12 H30 Cl4 N3 Np O5'
_chemical_formula_weight 675.19
_space_group_crystal_system monoclinic
_space_group_IT_number 14
_space_group_name_Hall '-P 2yn'
_space_group_name_H-M_alt 'P 1 21/n 1'
_atom_sites_solution_hydrogens geom
_audit_creation_method SHELXL-2017/1
_audit_update_record
;
2019-12-17 deposited with the CCDC.	2020-04-15 downloaded from the CCDC.
;
_cell_angle_alpha 90
_cell_angle_beta 96.690(2)
_cell_angle_gamma 90
_cell_formula_units_Z 4
_cell_length_a 7.3582(4)
_cell_length_b 20.4362(11)
_cell_length_c 14.4158(8)
_cell_measurement_reflns_used 9861
_cell_measurement_temperature 107(2)
_cell_measurement_theta_max 26.11
_cell_measurement_theta_min 2.85
_cell_volume 2153.0(2)
_computing_structure_refinement 'SHELXL-2017/1 (Sheldrick, 2017)'
_computing_structure_solution 'SHELXT 2014/5 (Sheldrick, 2014)'
_diffrn_ambient_temperature 107(2)
_diffrn_measured_fraction_theta_full 0.999
_diffrn_measured_fraction_theta_max 0.997
_diffrn_measurement_device_type 'Bruker D8 Quest'
_diffrn_measurement_method 'omega scan'
_diffrn_radiation_type MoK\a
_diffrn_radiation_wavelength 0.71073
_diffrn_reflns_av_R_equivalents 0.0373
_diffrn_reflns_av_unetI/netI 0.0126
_diffrn_reflns_Laue_measured_fraction_full 0.999
_diffrn_reflns_Laue_measured_fraction_max 0.997
_diffrn_reflns_limit_h_max 9
_diffrn_reflns_limit_h_min -9
_diffrn_reflns_limit_k_max 25
_diffrn_reflns_limit_k_min -25
_diffrn_reflns_limit_l_max 17
_diffrn_reflns_limit_l_min -17
_diffrn_reflns_number 69085
_diffrn_reflns_point_group_measured_fraction_full 0.999
_diffrn_reflns_point_group_measured_fraction_max 0.997
_diffrn_reflns_theta_full 25.242
_diffrn_reflns_theta_max 26.115
_diffrn_reflns_theta_min 2.845
_exptl_absorpt_coefficient_mu 5.349
_exptl_absorpt_correction_type multi-scan
_exptl_absorpt_process_details SADABS
_exptl_crystal_colour blue
_exptl_crystal_density_diffrn 2.083
_exptl_crystal_description block
_exptl_crystal_F_000 1296
_exptl_crystal_size_max 0.5
_exptl_crystal_size_mid 0.25
_exptl_crystal_size_min 0.25
_exptl_transmission_factor_max 0.745300
_exptl_transmission_factor_min 0.568100
_refine_diff_density_max 0.349
_refine_diff_density_min -0.699
_refine_diff_density_rms 0.088
_refine_ls_extinction_method none
_refine_ls_goodness_of_fit_ref 1.167
_refine_ls_hydrogen_treatment mixed
_refine_ls_matrix_type full
_refine_ls_number_parameters 228
_refine_ls_number_reflns 4254
_refine_ls_number_restraints 0
_refine_ls_restrained_S_all 1.167
_refine_ls_R_factor_all 0.0139
_refine_ls_R_factor_gt 0.0124
_refine_ls_shift/su_max 0.008
_refine_ls_shift/su_mean 0.000
_refine_ls_structure_factor_coef Fsqd
_refine_ls_weighting_details 'w=1/[\s^2^(Fo^2^)+(0.0133P)^2^+0.8870P] where P=(Fo^2^+2Fc^2^)/3'
_refine_ls_weighting_scheme calc
_refine_ls_wR_factor_gt 0.0293
_refine_ls_wR_factor_ref 0.0296
_reflns_Friedel_coverage 0.000
_reflns_number_gt 4047
_reflns_number_total 4254
_reflns_threshold_expression 'I > 2\s(I)'
_cod_data_source_file d0dt00848f2.cif
_cod_data_source_block p21onn_new_a
_cod_depositor_comments 'Adding full bibliography for 7704082--7704083.cif.'
_cod_original_sg_symbol_H-M 'P 21/n'
_cod_database_code 7704083
_shelx_shelxl_version_number 2017/1
_shelx_space_group_comment
;
The symmetry employed for this shelxl refinement is uniquely defined
by the following loop, which should always be used as a source of
symmetry information in preference to the above space-group names.
They are only intended as comments.
;

loop_
_space_group_symop_operation_xyz
'x, y, z'
'-x+1/2, y+1/2, -z+1/2'
'-x, -y, -z'
'x-1/2, -y-1/2, z-1/2'

loop_
_atom_site_label
_atom_site_type_symbol
_atom_site_fract_x
_atom_site_fract_y
_atom_site_fract_z
_atom_site_U_iso_or_equiv
_atom_site_adp_type
_atom_site_occupancy
_atom_site_site_symmetry_order
_atom_site_calc_flag
_atom_site_refinement_flags_posn
_atom_site_refinement_flags_adp
_atom_site_refinement_flags_occupancy
_atom_site_disorder_assembly
_atom_site_disorder_group
Np1 Np 0.47518(2) 0.72542(2) 0.34847(2) 0.00584(3) Uani 1 1 d . . . . .
Cl1 Cl 0.40588(7) 0.59292(2) 0.34103(3) 0.01278(9) Uani 1 1 d . . . . .
Cl2 Cl 0.48982(7) 0.72477(2) 0.54010(3) 0.01244(9) Uani 1 1 d . . . . .
Cl3 Cl 0.53969(6) 0.85765(2) 0.34724(3) 0.01214(9) Uani 1 1 d . . . . .
Cl4 Cl 0.47124(7) 0.72665(2) 0.15649(3) 0.01198(9) Uani 1 1 d . . . . .
O1 O 0.22648(18) 0.73625(6) 0.33244(9) 0.0106(3) Uani 1 1 d . . . . .
O2 O 0.72408(18) 0.71259(6) 0.36354(9) 0.0104(3) Uani 1 1 d . . . . .
O3 O -0.14181(19) 0.53656(7) 0.12766(10) 0.0193(3) Uani 1 1 d . . . . .
O4 O 0.05884(19) 0.96676(6) 0.37439(9) 0.0159(3) Uani 1 1 d . . . . .
O5 O 1.0788(2) 0.53755(7) 0.59692(10) 0.0189(3) Uani 1 1 d . . . . .
N1 N 0.0968(2) 0.64386(8) 0.17356(11) 0.0112(3) Uani 1 1 d . . . . .
H1 H 0.137326 0.683427 0.155586 0.022(6) Uiso 1 1 calc R . . . .
H2 H 0.158120 0.634051 0.230353 0.014(5) Uiso 1 1 calc R . . . .
N2 N -0.0238(2) 0.83174(8) 0.34601(10) 0.0108(3) Uani 1 1 d . . . . .
H2A H 0.016942 0.790182 0.339056 0.013 Uiso 1 1 calc R U . . .
H2AB H -0.148082 0.830606 0.341992 0.013 Uiso 1 1 calc R U . . .
N3 N 0.8785(2) 0.64846(8) 0.52223(11) 0.0111(3) Uani 1 1 d . . . . .
H3A H 0.815356 0.669099 0.472616 0.013 Uiso 1 1 calc R U . . .
H3AB H 0.879849 0.675093 0.572889 0.013 Uiso 1 1 calc R U . . .
C1 C -0.1033(3) 0.64830(9) 0.18220(14) 0.0138(4) Uani 1 1 d . . . . .
H1A H -0.168427 0.666886 0.124169 0.017 Uiso 1 1 calc R U . . .
H1AB H -0.123487 0.677674 0.234653 0.017 Uiso 1 1 calc R U . . .
C2 C -0.1783(3) 0.58099(10) 0.19931(14) 0.0174(4) Uani 1 1 d . . . . .
H2B H -0.121649 0.564415 0.260476 0.021 Uiso 1 1 calc R U . . .
H2BC H -0.312006 0.583898 0.201437 0.021 Uiso 1 1 calc R U . . .
C3 C 0.0511(3) 0.52939(10) 0.12731(14) 0.0159(4) Uani 1 1 d . . . . .
H3B H 0.075475 0.496006 0.080557 0.019 Uiso 1 1 calc R U . . .
H3BC H 0.106221 0.514014 0.189414 0.019 Uiso 1 1 calc R U . . .
C4 C 0.1381(3) 0.59310(9) 0.10452(13) 0.0129(4) Uani 1 1 d . . . . .
H4A H 0.272199 0.587412 0.106815 0.016 Uiso 1 1 calc R U . . .
H4AB H 0.089880 0.607183 0.040664 0.016 Uiso 1 1 calc R U . . .
C5 C 0.0522(3) 0.85746(10) 0.43947(13) 0.0148(4) Uani 1 1 d . . . . .
H5A H 0.187229 0.853432 0.447230 0.018 Uiso 1 1 calc R U . . .
H5AB H 0.004073 0.831582 0.489272 0.018 Uiso 1 1 calc R U . . .
C6 C -0.0013(3) 0.92849(9) 0.44760(13) 0.0152(4) Uani 1 1 d . . . . .
H6A H -0.136005 0.931802 0.445118 0.018 Uiso 1 1 calc R U . . .
H6AB H 0.053367 0.945912 0.508628 0.018 Uiso 1 1 calc R U . . .
C7 C -0.0245(3) 0.94381(9) 0.28604(13) 0.0137(4) Uani 1 1 d . . . . .
H7A H 0.012318 0.972121 0.235729 0.016 Uiso 1 1 calc R U . . .
H7AB H -0.159330 0.946016 0.284069 0.016 Uiso 1 1 calc R U . . .
C8 C 0.0331(3) 0.87387(9) 0.27026(13) 0.0121(4) Uani 1 1 d . . . . .
H8A H -0.024972 0.858218 0.208872 0.015 Uiso 1 1 calc R U . . .
H8AB H 0.167561 0.871687 0.270319 0.015 Uiso 1 1 calc R U . . .
C9 C 0.7850(3) 0.58559(9) 0.54060(14) 0.0146(4) Uani 1 1 d . . . . .
H9A H 0.771435 0.558298 0.483469 0.018 Uiso 1 1 calc R U . . .
H9AB H 0.661483 0.594650 0.558376 0.018 Uiso 1 1 calc R U . . .
C10 C 0.8982(3) 0.54972(10) 0.61877(14) 0.0180(4) Uani 1 1 d . . . . .
H10A H 0.904144 0.576112 0.676630 0.022 Uiso 1 1 calc R U . . .
H10B H 0.838320 0.507595 0.630374 0.022 Uiso 1 1 calc R U . . .
C11 C 1.1685(3) 0.59791(10) 0.58223(15) 0.0184(4) Uani 1 1 d . . . . .
H11A H 1.295080 0.588881 0.568871 0.022 Uiso 1 1 calc R U . . .
H11B H 1.175496 0.624516 0.639923 0.022 Uiso 1 1 calc R U . . .
C12 C 1.0695(3) 0.63621(11) 0.50230(14) 0.0183(4) Uani 1 1 d . . . . .
H12A H 1.132752 0.678323 0.495011 0.022 Uiso 1 1 calc R U . . .
H12B H 1.068618 0.611179 0.443449 0.022 Uiso 1 1 calc R U . . .

loop_
_atom_site_aniso_label
_atom_site_aniso_U_11
_atom_site_aniso_U_22
_atom_site_aniso_U_33
_atom_site_aniso_U_23
_atom_site_aniso_U_13
_atom_site_aniso_U_12
Np1 0.00432(4) 0.00599(4) 0.00716(4) -0.00019(2) 0.00044(3) 0.00038(3)
Cl1 0.0146(2) 0.0075(2) 0.0162(2) -0.00061(17) 0.00142(17) -0.00028(18)
Cl2 0.0129(2) 0.0147(2) 0.0099(2) -0.00164(17) 0.00185(17) -0.00031(18)
Cl3 0.0097(2) 0.0076(2) 0.0189(2) 0.00001(17) 0.00078(17) -0.00056(17)
Cl4 0.0124(2) 0.0151(2) 0.0084(2) 0.00074(17) 0.00109(17) 0.00044(18)
O1 0.0086(7) 0.0096(6) 0.0135(6) -0.0011(5) 0.0011(5) 0.0011(5)
O2 0.0084(7) 0.0121(6) 0.0107(6) 0.0009(5) 0.0016(5) 0.0006(5)
O3 0.0122(7) 0.0143(7) 0.0309(8) -0.0044(6) 0.0000(6) -0.0026(6)
O4 0.0167(8) 0.0118(7) 0.0194(7) -0.0022(6) 0.0031(6) -0.0049(6)
O5 0.0179(8) 0.0132(7) 0.0241(8) 0.0003(6) -0.0039(6) 0.0048(6)
N1 0.0108(8) 0.0116(8) 0.0110(8) -0.0016(6) 0.0010(6) -0.0025(7)
N2 0.0083(8) 0.0077(8) 0.0163(8) -0.0006(6) 0.0015(6) 0.0008(6)
N3 0.0103(8) 0.0118(8) 0.0107(8) 0.0017(6) -0.0013(6) 0.0018(6)
C1 0.0101(10) 0.0141(9) 0.0177(10) -0.0017(8) 0.0043(8) 0.0017(8)
C2 0.0123(10) 0.0168(10) 0.0243(11) 0.0033(8) 0.0070(8) -0.0008(8)
C3 0.0131(10) 0.0128(10) 0.0219(10) -0.0028(8) 0.0023(8) 0.0013(8)
C4 0.0124(10) 0.0153(10) 0.0115(9) -0.0017(7) 0.0029(7) 0.0011(8)
C5 0.0175(11) 0.0164(10) 0.0106(9) 0.0024(8) 0.0019(8) 0.0024(8)
C6 0.0186(11) 0.0148(10) 0.0125(9) -0.0031(8) 0.0029(8) 0.0008(8)
C7 0.0163(10) 0.0116(9) 0.0132(9) 0.0025(7) 0.0018(8) -0.0003(8)
C8 0.0120(10) 0.0150(9) 0.0094(9) 0.0011(7) 0.0015(7) 0.0013(8)
C9 0.0107(10) 0.0120(9) 0.0208(10) -0.0007(8) 0.0002(8) -0.0024(8)
C10 0.0206(11) 0.0124(10) 0.0210(10) 0.0043(8) 0.0029(8) -0.0024(8)
C11 0.0109(10) 0.0197(10) 0.0237(11) 0.0010(8) -0.0024(8) 0.0019(8)
C12 0.0111(10) 0.0245(11) 0.0199(10) 0.0047(9) 0.0048(8) 0.0012(9)

loop_
_atom_type_symbol
_atom_type_description
_atom_type_scat_dispersion_real
_atom_type_scat_dispersion_imag
_atom_type_scat_source
C C 0.0033 0.0016 'International Tables Vol C Tables 4.2.6.8 and 6.1.1.4'
H H 0.0000 0.0000 'International Tables Vol C Tables 4.2.6.8 and 6.1.1.4'
Cl Cl 0.1484 0.1585 'International Tables Vol C Tables 4.2.6.8 and 6.1.1.4'
N N 0.0061 0.0033 'International Tables Vol C Tables 4.2.6.8 and 6.1.1.4'
Np Np -11.4937 4.1493 'International Tables Vol C Tables 4.2.6.8 and 6.1.1.4'
O O 0.0106 0.0060 'International Tables Vol C Tables 4.2.6.8 and 6.1.1.4'

loop_
_geom_angle_atom_site_label_1
_geom_angle_atom_site_label_2
_geom_angle_atom_site_label_3
_geom_angle
_geom_angle_site_symmetry_1
_geom_angle_site_symmetry_3
_geom_angle_publ_flag
O1 Np1 O2 178.66(5) . . ?
O1 Np1 Cl3 92.94(4) . . ?
O2 Np1 Cl3 88.31(4) . . ?
O1 Np1 Cl2 92.81(4) . . ?
O2 Np1 Cl2 87.63(4) . . ?
Cl3 Np1 Cl2 91.416(13) . . ?
O1 Np1 Cl1 86.34(4) . . ?
O2 Np1 Cl1 92.39(4) . . ?
Cl3 Np1 Cl1 177.384(13) . . ?
Cl2 Np1 Cl1 91.130(13) . . ?
O1 Np1 Cl4 88.78(4) . . ?
O2 Np1 Cl4 90.79(4) . . ?
Cl3 Np1 Cl4 88.064(13) . . ?
Cl2 Np1 Cl4 178.351(14) . . ?
Cl1 Np1 Cl4 89.407(13) . . ?
C2 O3 C3 109.84(15) . . ?
C6 O4 C7 110.02(14) . . ?
C10 O5 C11 110.00(15) . . ?
C4 N1 C1 112.15(15) . . ?
C4 N1 H1 109.2 . . ?
C1 N1 H1 109.2 . . ?
C4 N1 H2 109.2 . . ?
C1 N1 H2 109.2 . . ?
H1 N1 H2 107.9 . . ?
C8 N2 C5 110.52(15) . . ?
C8 N2 H2A 109.5 . . ?
C5 N2 H2A 109.5 . . ?
C8 N2 H2AB 109.5 . . ?
C5 N2 H2AB 109.5 . . ?
H2A N2 H2AB 108.1 . . ?
C12 N3 C9 110.74(15) . . ?
C12 N3 H3A 109.5 . . ?
C9 N3 H3A 109.5 . . ?
C12 N3 H3AB 109.5 . . ?
C9 N3 H3AB 109.5 . . ?
H3A N3 H3AB 108.1 . . ?
N1 C1 C2 109.84(15) . . ?
N1 C1 H1A 109.7 . . ?
C2 C1 H1A 109.7 . . ?
N1 C1 H1AB 109.7 . . ?
C2 C1 H1AB 109.7 . . ?
H1A C1 H1AB 108.2 . . ?
O3 C2 C1 111.01(16) . . ?
O3 C2 H2B 109.4 . . ?
C1 C2 H2B 109.4 . . ?
O3 C2 H2BC 109.4 . . ?
C1 C2 H2BC 109.4 . . ?
H2B C2 H2BC 108.0 . . ?
O3 C3 C4 111.15(16) . . ?
O3 C3 H3B 109.4 . . ?
C4 C3 H3B 109.4 . . ?
O3 C3 H3BC 109.4 . . ?
C4 C3 H3BC 109.4 . . ?
H3B C3 H3BC 108.0 . . ?
N1 C4 C3 109.31(15) . . ?
N1 C4 H4A 109.8 . . ?
C3 C4 H4A 109.8 . . ?
N1 C4 H4AB 109.8 . . ?
C3 C4 H4AB 109.8 . . ?
H4A C4 H4AB 108.3 . . ?
N2 C5 C6 109.54(15) . . ?
N2 C5 H5A 109.8 . . ?
C6 C5 H5A 109.8 . . ?
N2 C5 H5AB 109.8 . . ?
C6 C5 H5AB 109.8 . . ?
H5A C5 H5AB 108.2 . . ?
O4 C6 C5 111.30(15) . . ?
O4 C6 H6A 109.4 . . ?
C5 C6 H6A 109.4 . . ?
O4 C6 H6AB 109.4 . . ?
C5 C6 H6AB 109.4 . . ?
H6A C6 H6AB 108.0 . . ?
O4 C7 C8 110.19(15) . . ?
O4 C7 H7A 109.6 . . ?
C8 C7 H7A 109.6 . . ?
O4 C7 H7AB 109.6 . . ?
C8 C7 H7AB 109.6 . . ?
H7A C7 H7AB 108.1 . . ?
N2 C8 C7 109.13(15) . . ?
N2 C8 H8A 109.9 . . ?
C7 C8 H8A 109.9 . . ?
N2 C8 H8AB 109.9 . . ?
C7 C8 H8AB 109.9 . . ?
H8A C8 H8AB 108.3 . . ?
N3 C9 C10 108.89(16) . . ?
N3 C9 H9A 109.9 . . ?
C10 C9 H9A 109.9 . . ?
N3 C9 H9AB 109.9 . . ?
C10 C9 H9AB 109.9 . . ?
H9A C9 H9AB 108.3 . . ?
O5 C10 C9 111.57(16) . . ?
O5 C10 H10A 109.3 . . ?
C9 C10 H10A 109.3 . . ?
O5 C10 H10B 109.3 . . ?
C9 C10 H10B 109.3 . . ?
H10A C10 H10B 108.0 . . ?
O5 C11 C12 111.79(17) . . ?
O5 C11 H11A 109.3 . . ?
C12 C11 H11A 109.3 . . ?
O5 C11 H11B 109.3 . . ?
C12 C11 H11B 109.3 . . ?
H11A C11 H11B 107.9 . . ?
N3 C12 C11 108.84(16) . . ?
N3 C12 H12A 109.9 . . ?
C11 C12 H12A 109.9 . . ?
N3 C12 H12B 109.9 . . ?
C11 C12 H12B 109.9 . . ?
H12A C12 H12B 108.3 . . ?

loop_
_geom_bond_atom_site_label_1
_geom_bond_atom_site_label_2
_geom_bond_distance
_geom_bond_site_symmetry_2
_geom_bond_publ_flag
Np1 O1 1.8310(13) . ?
Np1 O2 1.8378(13) . ?
Np1 Cl3 2.7439(5) . ?
Np1 Cl2 2.7522(5) . ?
Np1 Cl1 2.7552(5) . ?
Np1 Cl4 2.7644(5) . ?
O3 C2 1.424(2) . ?
O3 C3 1.428(2) . ?
O4 C6 1.425(2) . ?
O4 C7 1.427(2) . ?
O5 C10 1.423(3) . ?
O5 C11 1.427(2) . ?
N1 C4 1.493(2) . ?
N1 C1 1.495(2) . ?
N1 H1 0.9100 . ?
N1 H2 0.9100 . ?
N2 C8 1.489(2) . ?
N2 C5 1.493(2) . ?
N2 H2A 0.9100 . ?
N2 H2AB 0.9100 . ?
N3 C12 1.488(2) . ?
N3 C9 1.496(2) . ?
N3 H3A 0.9100 . ?
N3 H3AB 0.9100 . ?
C1 C2 1.513(3) . ?
C1 H1A 0.9900 . ?
C1 H1AB 0.9900 . ?
C2 H2B 0.9900 . ?
C2 H2BC 0.9900 . ?
C3 C4 1.504(3) . ?
C3 H3B 0.9900 . ?
C3 H3BC 0.9900 . ?
C4 H4A 0.9900 . ?
C4 H4AB 0.9900 . ?
C5 C6 1.512(3) . ?
C5 H5A 0.9900 . ?
C5 H5AB 0.9900 . ?
C6 H6A 0.9900 . ?
C6 H6AB 0.9900 . ?
C7 C8 1.516(3) . ?
C7 H7A 0.9900 . ?
C7 H7AB 0.9900 . ?
C8 H8A 0.9900 . ?
C8 H8AB 0.9900 . ?
C9 C10 1.511(3) . ?
C9 H9A 0.9900 . ?
C9 H9AB 0.9900 . ?
C10 H10A 0.9900 . ?
C10 H10B 0.9900 . ?
C11 C12 1.509(3) . ?
C11 H11A 0.9900 . ?
C11 H11B 0.9900 . ?
C12 H12A 0.9900 . ?
C12 H12B 0.9900 . ?
